data_4508498
loop_
_publ_author_name
'Qin, Ling'
'Zhang, Mingdao'
'Yang, Qingxiang'
'Li, Yizhi'
'Zheng, Hegen'

_publ_section_title
;
 Three 2D/2D \\rightarrow 2D or 3D Coordination Polymers: Parallel
 Stacked, Interpenetration, and Polycatenated
;
_journal_issue 11
_journal_name_full 'Crystal Growth &amp; Design'
_journal_page_first 5045
_journal_paper_doi 10.1021/cg401207s
_journal_volume 13
_journal_year 2013
_chemical_formula_moiety 'C42 H28 N3 O5 Zn'
_chemical_formula_sum 'C42 H28 N3 O5 Zn'
_chemical_formula_weight 720.04
_chemical_name_systematic
; 
 ? 
;
_space_group_IT_number 2
_symmetry_cell_setting triclinic
_symmetry_space_group_name_Hall '-P 1'
_symmetry_space_group_name_H-M 'P -1'
_atom_sites_solution_hydrogens geom
_atom_sites_solution_primary direct
_atom_sites_solution_secondary difmap
_audit_creation_method SHELXL-97
_cell_angle_alpha 77.633(3)
_cell_angle_beta 73.519(3)
_cell_angle_gamma 72.711(3)
_cell_formula_units_Z 2
_cell_length_a 12.189(2)
_cell_length_b 13.874(2)
_cell_length_c 17.240(3)
_cell_measurement_reflns_used 2839
_cell_measurement_temperature 296(2)
_cell_measurement_theta_max 20.859
_cell_measurement_theta_min 2.427
_cell_volume 2642.4(7)
_computing_cell_refinement 'Bruker SMART'
_computing_data_collection 'Bruker SMART'
_computing_data_reduction 'Bruker SAINT'
_computing_molecular_graphics 'Bruker SHELXTL'
_computing_publication_material 'Bruker SHELXTL'
_computing_structure_refinement 'SHELXL-97 (Sheldrick, 1997)'
_computing_structure_solution 'SHELXS-97 (Sheldrick, 1990)'
_diffrn_ambient_temperature 296(2)
_diffrn_measured_fraction_theta_full 0.995
_diffrn_measured_fraction_theta_max 0.995
_diffrn_measurement_device_type 'CCD area detector'
_diffrn_measurement_method 'phi and omega scans'
_diffrn_radiation_monochromator graphite
_diffrn_radiation_source 'fine-focus sealed tube'
_diffrn_radiation_type MoK\a
_diffrn_radiation_wavelength 0.71073
_diffrn_reflns_av_R_equivalents 0.0985
_diffrn_reflns_av_sigmaI/netI 0.1276
_diffrn_reflns_limit_h_max 14
_diffrn_reflns_limit_h_min -14
_diffrn_reflns_limit_k_max 16
_diffrn_reflns_limit_k_min -16
_diffrn_reflns_limit_l_max 15
_diffrn_reflns_limit_l_min -20
_diffrn_reflns_number 14973
_diffrn_reflns_theta_full 25.00
_diffrn_reflns_theta_max 25.00
_diffrn_reflns_theta_min 1.24
_exptl_absorpt_coefficient_mu 0.498
_exptl_absorpt_correction_T_max 0.8983
_exptl_absorpt_correction_T_min 0.8649
_exptl_absorpt_correction_type multi-scan
_exptl_absorpt_process_details sadabs
_exptl_crystal_colour yellow
_exptl_crystal_density_diffrn 0.905
_exptl_crystal_density_method 'not measured'
_exptl_crystal_description block
_exptl_crystal_F_000 742
_exptl_crystal_size_max 0.30
_exptl_crystal_size_mid 0.28
_exptl_crystal_size_min 0.22
_platon_squeeze_details
;
;
_refine_diff_density_max 0.375
_refine_diff_density_min -0.282
_refine_diff_density_rms 0.047
_refine_ls_extinction_method none
_refine_ls_goodness_of_fit_ref 1.001
_refine_ls_hydrogen_treatment constr
_refine_ls_matrix_type full
_refine_ls_number_parameters 460
_refine_ls_number_reflns 9278
_refine_ls_number_restraints 1
_refine_ls_restrained_S_all 1.002
_refine_ls_R_factor_all 0.0904
_refine_ls_R_factor_gt 0.0512
_refine_ls_shift/su_max 0.001
_refine_ls_shift/su_mean 0.000
_refine_ls_structure_factor_coef Fsqd
_refine_ls_weighting_details 'calc w=1/[\s^2^(Fo^2^)+(0.0115P)^2^+0.0010P] where P=(Fo^2^+2Fc^2^)/3'
_refine_ls_weighting_scheme calc
_refine_ls_wR_factor_gt 0.1087
_refine_ls_wR_factor_ref 0.1135
_reflns_number_gt 4631
_reflns_number_total 9278
_reflns_threshold_expression >2sigma(I)
_cod_data_source_file cg401207s_si_002.cif
_cod_data_source_block 3
_cod_depositor_comments
;
The following automatic conversions were performed:

'_symmetry_cell_setting' value 'Triclinic' changed to 'triclinic'
according to /home/saulius/struct/CIF-dictionaries/cif_core.dic
dictionary named 'cif_core.dic' version 2.4.2 from 2011-04-26.

Automatic conversion script
Id: cif_fix_values 1891 2012-01-12 08:04:46Z andrius 

The following automatic conversions were performed:

'_refine_ls_hydrogen_treatment' value 'constra' was replaced with the
value 'constr' as specified in the replacement file
'src/cod-tools/trunk/data/replacement-values/replacement_values.lst'.

Automatic conversion script
Id: cif_fix_values 5376 2017-05-30 11:51:03Z andrius 
;
_cod_original_cell_volume 2642.4(8)
_cod_original_sg_symbol_Hall ' -P1'
_cod_original_sg_symbol_H-M P-1
_cod_database_code 4508498

loop_
_symmetry_equiv_pos_as_xyz
'x, y, z'
'-x, -y, -z'

loop_
_atom_site_label
_atom_site_type_symbol
_atom_site_fract_x
_atom_site_fract_y
_atom_site_fract_z
_atom_site_U_iso_or_equiv
_atom_site_adp_type
_atom_site_occupancy
_atom_site_symmetry_multiplicity
_atom_site_calc_flag
_atom_site_refinement_flags
C1 C 0.9278(3) 0.4734(3) 0.4266(2) 0.0636(10) Uani 1 1 d .
H1 H 0.9906 0.4359 0.4499 0.076 Uiso 1 1 calc R
C2 C 0.8196(3) 0.5054(3) 0.4780(2) 0.0640(10) Uani 1 1 d .
H2 H 0.8107 0.4870 0.5342 0.077 Uiso 1 1 calc R
C3 C 0.7230(3) 0.5649(3) 0.44757(19) 0.0539(9) Uani 1 1 d .
C4 C 0.7456(3) 0.5858(3) 0.3623(2) 0.0734(11) Uani 1 1 d .
H4 H 0.6851 0.6251 0.3376 0.088 Uiso 1 1 calc R
C5 C 0.8559(3) 0.5493(3) 0.3145(2) 0.0765(12) Uani 1 1 d .
H5 H 0.8671 0.5644 0.2580 0.092 Uiso 1 1 calc R
C6 C 0.6066(3) 0.6019(2) 0.4994(2) 0.0505(9) Uani 1 1 d .
C7 C 0.5936(3) 0.6193(3) 0.5773(2) 0.0634(10) Uani 1 1 d .
H7 H 0.6603 0.6056 0.5978 0.076 Uiso 1 1 calc R
C8 C 0.4825(3) 0.6571(3) 0.6260(2) 0.0674(10) Uani 1 1 d .
H8 H 0.4759 0.6690 0.6784 0.081 Uiso 1 1 calc R
C9 C 0.3823(3) 0.6771(3) 0.5972(2) 0.0552(9) Uani 1 1 d .
C10 C 0.3955(3) 0.6575(2) 0.5211(2) 0.0605(10) Uani 1 1 d .
H10 H 0.3284 0.6692 0.5015 0.073 Uiso 1 1 calc R
C11 C 0.5059(3) 0.6206(3) 0.4710(2) 0.0611(10) Uani 1 1 d .
H11 H 0.5118 0.6086 0.4188 0.073 Uiso 1 1 calc R
C12 C 0.2323(3) 0.6868(3) 0.7291(2) 0.0629(10) Uani 1 1 d .
C13 C 0.2771(3) 0.5860(3) 0.7615(2) 0.0700(11) Uani 1 1 d .
H13 H 0.3292 0.5404 0.7271 0.084 Uiso 1 1 calc R
C14 C 0.2447(3) 0.5537(3) 0.8440(2) 0.0717(11) Uani 1 1 d .
H14 H 0.2761 0.4864 0.8643 0.086 Uiso 1 1 calc R
C15 C 0.1669(3) 0.6186(3) 0.8977(2) 0.0681(11) Uani 1 1 d .
C16 C 0.1209(4) 0.7163(3) 0.8635(2) 0.0938(14) Uani 1 1 d .
H16 H 0.0666 0.7617 0.8972 0.113 Uiso 1 1 calc R
C17 C 0.1522(4) 0.7489(3) 0.7812(2) 0.0926(14) Uani 1 1 d .
H17 H 0.1178 0.8153 0.7607 0.111 Uiso 1 1 calc R
C18 C 0.1393(3) 0.5846(3) 0.9857(2) 0.0679(11) Uani 1 1 d .
C19 C 0.1383(3) 0.4854(3) 1.0205(2) 0.0809(12) Uani 1 1 d .
H19 H 0.1491 0.4372 0.9871 0.097 Uiso 1 1 calc R
C20 C 0.1218(4) 0.4570(3) 1.1024(2) 0.0821(12) Uani 1 1 d .
H20 H 0.1257 0.3884 1.1219 0.099 Uiso 1 1 calc R
C21 C 0.0970(4) 0.6148(4) 1.1249(2) 0.1036(16) Uani 1 1 d U
H21 H 0.0830 0.6612 1.1604 0.124 Uiso 1 1 calc R
C22 C 0.1126(4) 0.6498(3) 1.0418(2) 0.1082(17) Uani 1 1 d .
H22 H 0.1048 0.7191 1.0237 0.130 Uiso 1 1 calc R
C23 C 0.1907(3) 0.8004(3) 0.60363(19) 0.0591(10) Uani 1 1 d .
C24 C 0.0774(4) 0.7980(3) 0.6109(2) 0.1006(16) Uani 1 1 d .
H24 H 0.0492 0.7434 0.6428 0.121 Uiso 1 1 calc R
C25 C 0.0034(3) 0.8777(3) 0.5707(3) 0.1031(17) Uani 1 1 d .
H25 H -0.0742 0.8747 0.5778 0.124 Uiso 1 1 calc R
C26 C 0.0382(3) 0.9590(3) 0.52190(19) 0.0569(10) Uani 1 1 d .
C27 C 0.1552(3) 0.9590(3) 0.5142(2) 0.0697(11) Uani 1 1 d .
H27 H 0.1846 1.0125 0.4812 0.084 Uiso 1 1 calc R
C28 C 0.2286(3) 0.8805(3) 0.5551(2) 0.0683(11) Uani 1 1 d .
H28 H 0.3060 0.8831 0.5489 0.082 Uiso 1 1 calc R
C29 C 1.2793(4) 0.5542(3) 0.2706(3) 0.0714(11) Uani 1 1 d .
C30 C 1.3327(4) 0.6349(3) 0.2813(2) 0.0673(11) Uani 1 1 d .
C31 C 1.2660(3) 0.7085(3) 0.3339(2) 0.0746(11) Uani 1 1 d .
H31 H 1.1902 0.7056 0.3638 0.089 Uiso 1 1 calc R
C32 C 1.3127(4) 0.7840(3) 0.3409(3) 0.0803(12) Uani 1 1 d .
H32 H 1.2683 0.8326 0.3749 0.096 Uiso 1 1 calc R
C33 C 1.4249(4) 0.7876(3) 0.2975(3) 0.0779(12) Uani 1 1 d .
C34 C 1.4913(4) 0.7160(4) 0.2478(3) 0.0830(13) Uani 1 1 d .
H34 H 1.5675 0.7189 0.2189 0.100 Uiso 1 1 calc R
C35 C 1.4462(4) 0.6397(3) 0.2401(2) 0.0749(11) Uani 1 1 d .
H35 H 1.4927 0.5908 0.2067 0.090 Uiso 1 1 calc R
C36 C 1.4079(4) 0.9617(3) 0.3095(3) 0.0833(13) Uani 1 1 d .
C37 C 1.3336(4) 1.0085(4) 0.2569(3) 0.0966(15) Uani 1 1 d .
H37 H 1.3257 0.9722 0.2201 0.116 Uiso 1 1 calc R
C38 C 1.2722(4) 1.1083(3) 0.2596(3) 0.0894(14) Uani 1 1 d .
H38 H 1.2224 1.1402 0.2245 0.107 Uiso 1 1 calc R
C39 C 1.2843(3) 1.1614(3) 0.3142(3) 0.0670(10) Uani 1 1 d .
C40 C 1.3592(4) 1.1117(4) 0.3662(3) 0.0808(12) Uani 1 1 d .
H40 H 1.3669 1.1474 0.4035 0.097 Uiso 1 1 calc R
C41 C 1.4220(4) 1.0120(4) 0.3644(3) 0.0851(13) Uani 1 1 d .
H41 H 1.4722 0.9800 0.3992 0.102 Uiso 1 1 calc R
C42 C 1.2154(3) 1.2713(3) 0.3192(3) 0.0737(12) Uani 1 1 d .
N1 N 0.9484(2) 0.4927(2) 0.34542(17) 0.0589(8) Uani 1 1 d .
N2 N 0.2676(3) 0.7192(2) 0.64470(17) 0.0677(8) Uani 1 1 d .
N3 N 0.1011(3) 0.5171(3) 1.15608(18) 0.0691(9) Uani 1 1 d U
O1 O 1.1732(3) 0.5592(2) 0.30921(16) 0.0795(8) Uani 1 1 d .
O2 O 1.3388(3) 0.4939(2) 0.2229(2) 0.1051(10) Uani 1 1 d .
O3 O 1.1748(2) 1.31706(19) 0.25885(18) 0.0894(9) Uani 1 1 d .
O4 O 1.1974(2) 1.3094(2) 0.3817(2) 0.0936(9) Uani 1 1 d .
O5 O 1.4769(3) 0.8602(2) 0.3056(2) 0.1077(11) Uani 1 1 d .
Zn1 Zn 1.11730(4) 0.46137(3) 0.27361(2) 0.06361(16) Uani 1 1 d .

loop_
_atom_site_aniso_label
_atom_site_aniso_U_11
_atom_site_aniso_U_22
_atom_site_aniso_U_33
_atom_site_aniso_U_23
_atom_site_aniso_U_13
_atom_site_aniso_U_12
C1 0.067(3) 0.061(3) 0.049(2) 0.0026(19) -0.014(2) -0.003(2)
C2 0.061(2) 0.076(3) 0.040(2) 0.0060(19) -0.0060(19) -0.010(2)
C3 0.055(2) 0.061(2) 0.038(2) 0.0016(17) -0.0083(18) -0.0123(19)
C4 0.065(3) 0.091(3) 0.047(2) 0.004(2) -0.018(2) -0.001(2)
C5 0.070(3) 0.102(3) 0.040(2) -0.001(2) -0.004(2) -0.010(3)
C6 0.052(2) 0.053(2) 0.039(2) 0.0023(16) -0.0122(18) -0.0074(18)
C7 0.055(2) 0.080(3) 0.049(2) -0.003(2) -0.014(2) -0.010(2)
C8 0.067(3) 0.091(3) 0.039(2) -0.007(2) -0.012(2) -0.014(2)
C9 0.056(2) 0.061(2) 0.035(2) 0.0107(17) -0.0082(18) -0.0084(19)
C10 0.062(3) 0.065(3) 0.051(2) 0.0050(19) -0.027(2) -0.007(2)
C11 0.063(3) 0.069(3) 0.040(2) -0.0032(18) -0.009(2) -0.006(2)
C12 0.063(3) 0.070(3) 0.040(2) 0.0057(19) -0.0092(19) -0.005(2)
C13 0.073(3) 0.073(3) 0.044(2) -0.002(2) -0.004(2) -0.003(2)
C14 0.080(3) 0.071(3) 0.046(2) 0.009(2) -0.012(2) -0.010(2)
C15 0.068(3) 0.074(3) 0.041(2) 0.001(2) -0.007(2) 0.001(2)
C16 0.106(3) 0.079(3) 0.050(2) 0.001(2) 0.000(2) 0.020(3)
C17 0.094(3) 0.084(3) 0.050(3) 0.012(2) -0.006(2) 0.025(3)
C18 0.064(3) 0.076(3) 0.044(2) 0.000(2) -0.0086(19) 0.002(2)
C19 0.108(3) 0.092(3) 0.041(2) -0.006(2) -0.012(2) -0.030(3)
C20 0.119(4) 0.078(3) 0.052(3) 0.010(2) -0.022(3) -0.040(3)
C21 0.142(4) 0.085(3) 0.048(3) -0.010(2) -0.002(3) 0.005(3)
C22 0.170(5) 0.072(3) 0.048(3) 0.009(2) -0.009(3) -0.006(3)
C23 0.051(2) 0.069(3) 0.041(2) 0.0079(18) -0.0058(17) -0.006(2)
C24 0.072(3) 0.121(4) 0.088(3) 0.063(3) -0.023(3) -0.043(3)
C25 0.059(3) 0.128(4) 0.101(3) 0.068(3) -0.030(2) -0.042(3)
C26 0.047(2) 0.069(3) 0.044(2) 0.0078(18) -0.0077(17) -0.014(2)
C27 0.061(3) 0.055(3) 0.082(3) 0.009(2) -0.013(2) -0.013(2)
C28 0.050(2) 0.071(3) 0.075(3) 0.009(2) -0.018(2) -0.011(2)
C29 0.091(4) 0.060(3) 0.064(3) 0.011(2) -0.031(3) -0.022(3)
C30 0.072(3) 0.072(3) 0.045(2) 0.005(2) -0.018(2) -0.005(3)
C31 0.070(3) 0.073(3) 0.067(3) 0.002(2) -0.011(2) -0.010(3)
C32 0.091(4) 0.063(3) 0.085(3) -0.012(2) -0.026(3) -0.010(3)
C33 0.075(3) 0.059(3) 0.093(3) 0.006(3) -0.035(3) -0.006(3)
C34 0.078(3) 0.082(3) 0.080(3) 0.016(3) -0.024(3) -0.019(3)
C35 0.081(3) 0.082(3) 0.058(3) -0.004(2) -0.019(2) -0.017(3)
C36 0.080(3) 0.056(3) 0.109(4) 0.007(3) -0.032(3) -0.016(3)
C37 0.126(4) 0.069(3) 0.104(4) -0.014(3) -0.049(3) -0.014(3)
C38 0.124(4) 0.063(3) 0.085(3) 0.003(2) -0.047(3) -0.017(3)
C39 0.064(3) 0.062(3) 0.065(3) 0.009(2) -0.005(2) -0.023(2)
C40 0.083(3) 0.083(3) 0.085(3) -0.006(3) -0.022(3) -0.036(3)
C41 0.084(3) 0.070(3) 0.102(4) 0.001(3) -0.032(3) -0.020(3)
C42 0.064(3) 0.069(3) 0.078(3) 0.004(3) -0.006(3) -0.023(2)
N1 0.0591(19) 0.059(2) 0.0479(18) -0.0015(15) -0.0099(16) -0.0053(16)
N2 0.0563(19) 0.081(2) 0.0413(17) 0.0107(15) -0.0073(15) 0.0019(17)
N3 0.079(2) 0.069(2) 0.0464(19) -0.0030(17) -0.0061(17) -0.0113(19)
O1 0.085(2) 0.087(2) 0.0691(18) 0.0014(15) -0.0178(17) -0.0334(17)
O2 0.114(3) 0.099(2) 0.101(2) -0.043(2) -0.010(2) -0.021(2)
O3 0.101(2) 0.065(2) 0.081(2) 0.0116(15) -0.0146(17) -0.0101(16)
O4 0.094(2) 0.089(2) 0.099(2) -0.0249(19) -0.0212(19) -0.0190(18)
O5 0.094(2) 0.069(2) 0.171(3) -0.008(2) -0.061(2) -0.015(2)
Zn1 0.0715(3) 0.0689(3) 0.0392(2) -0.0006(2) -0.0047(2) -0.0140(2)

loop_
_atom_type_symbol
_atom_type_description
_atom_type_scat_dispersion_real
_atom_type_scat_dispersion_imag
_atom_type_scat_source
C C 0.0033 0.0016 'International Tables Vol C Tables 4.2.6.8 and 6.1.1.4'
H H 0.0000 0.0000 'International Tables Vol C Tables 4.2.6.8 and 6.1.1.4'
N N 0.0061 0.0033 'International Tables Vol C Tables 4.2.6.8 and 6.1.1.4'
O O 0.0106 0.0060 'International Tables Vol C Tables 4.2.6.8 and 6.1.1.4'
Zn Zn 0.2839 1.4301 'International Tables Vol C Tables 4.2.6.8 and 6.1.1.4'

loop_
_geom_angle_atom_site_label_1
_geom_angle_atom_site_label_2
_geom_angle_atom_site_label_3
_geom_angle
_geom_angle_site_symmetry_1
_geom_angle_site_symmetry_3
N1 C1 C2 124.0(3) . .
N1 C1 H1 118.0 . .
C2 C1 H1 118.0 . .
C1 C2 C3 121.1(3) . .
C1 C2 H2 119.5 . .
C3 C2 H2 119.5 . .
C2 C3 C4 114.6(3) . .
C2 C3 C6 123.3(3) . .
C4 C3 C6 122.1(3) . .
C5 C4 C3 121.1(3) . .
C5 C4 H4 119.4 . .
C3 C4 H4 119.4 . .
N1 C5 C4 123.2(3) . .
N1 C5 H5 118.4 . .
C4 C5 H5 118.4 . .
C7 C6 C11 118.2(3) . .
C7 C6 C3 121.2(3) . .
C11 C6 C3 120.6(3) . .
C8 C7 C6 121.2(3) . .
C8 C7 H7 119.4 . .
C6 C7 H7 119.4 . .
C9 C8 C7 120.5(3) . .
C9 C8 H8 119.7 . .
C7 C8 H8 119.7 . .
C10 C9 C8 117.9(3) . .
C10 C9 N2 120.2(3) . .
C8 C9 N2 121.8(3) . .
C9 C10 C11 122.5(3) . .
C9 C10 H10 118.8 . .
C11 C10 H10 118.8 . .
C10 C11 C6 119.6(3) . .
C10 C11 H11 120.2 . .
C6 C11 H11 120.2 . .
C17 C12 C13 117.5(3) . .
C17 C12 N2 122.6(3) . .
C13 C12 N2 119.9(3) . .
C14 C13 C12 120.5(3) . .
C14 C13 H13 119.8 . .
C12 C13 H13 119.8 . .
C13 C14 C15 121.9(4) . .
C13 C14 H14 119.0 . .
C15 C14 H14 119.0 . .
C16 C15 C14 116.2(3) . .
C16 C15 C18 122.8(4) . .
C14 C15 C18 121.1(3) . .
C17 C16 C15 122.3(4) . .
C17 C16 H16 118.9 . .
C15 C16 H16 118.9 . .
C12 C17 C16 121.6(4) . .
C12 C17 H17 119.2 . .
C16 C17 H17 119.2 . .
C19 C18 C22 113.6(4) . .
C19 C18 C15 124.2(4) . .
C22 C18 C15 122.2(4) . .
C20 C19 C18 121.2(4) . .
C20 C19 H19 119.4 . .
C18 C19 H19 119.4 . .
N3 C20 C19 125.7(4) . .
N3 C20 H20 117.1 . .
C19 C20 H20 117.1 . .
N3 C21 C22 122.9(4) . .
N3 C21 H21 118.6 . .
C22 C21 H21 118.6 . .
C21 C22 C18 121.6(4) . .
C21 C22 H22 119.2 . .
C18 C22 H22 119.2 . .
C28 C23 C24 117.8(3) . .
C28 C23 N2 121.5(3) . .
C24 C23 N2 120.7(3) . .
C23 C24 C25 120.1(3) . .
C23 C24 H24 119.9 . .
C25 C24 H24 119.9 . .
C26 C25 C24 123.6(3) . .
C26 C25 H25 118.2 . .
C24 C25 H25 118.2 . .
C25 C26 C27 115.3(3) . .
C25 C26 C26 123.7(4) . 2_576
C27 C26 C26 121.0(4) . 2_576
C28 C27 C26 121.2(3) . .
C28 C27 H27 119.4 . .
C26 C27 H27 119.4 . .
C23 C28 C27 122.0(3) . .
C23 C28 H28 119.0 . .
C27 C28 H28 119.0 . .
O2 C29 O1 125.6(4) . .
O2 C29 C30 118.3(5) . .
O1 C29 C30 116.0(4) . .
C35 C30 C31 118.1(4) . .
C35 C30 C29 121.4(4) . .
C31 C30 C29 120.5(4) . .
C32 C31 C30 120.4(4) . .
C32 C31 H31 119.8 . .
C30 C31 H31 119.8 . .
C33 C32 C31 119.8(4) . .
C33 C32 H32 120.1 . .
C31 C32 H32 120.1 . .
C34 C33 C32 120.5(5) . .
C34 C33 O5 118.0(5) . .
C32 C33 O5 121.4(5) . .
C33 C34 C35 120.5(5) . .
C33 C34 H34 119.7 . .
C35 C34 H34 119.7 . .
C30 C35 C34 120.6(4) . .
C30 C35 H35 119.7 . .
C34 C35 H35 119.7 . .
C41 C36 C37 122.1(4) . .
C41 C36 O5 117.0(4) . .
C37 C36 O5 120.9(5) . .
C38 C37 C36 119.5(4) . .
C38 C37 H37 120.2 . .
C36 C37 H37 120.2 . .
C37 C38 C39 119.9(4) . .
C37 C38 H38 120.0 . .
C39 C38 H38 120.0 . .
C38 C39 C40 118.9(4) . .
C38 C39 C42 120.8(4) . .
C40 C39 C42 120.3(4) . .
C41 C40 C39 122.3(4) . .
C41 C40 H40 118.9 . .
C39 C40 H40 118.9 . .
C36 C41 C40 117.3(4) . .
C36 C41 H41 121.3 . .
C40 C41 H41 121.3 . .
O4 C42 O3 123.6(4) . .
O4 C42 C39 120.6(4) . .
O3 C42 C39 115.7(4) . .
C1 N1 C5 116.0(3) . .
C1 N1 Zn1 121.3(2) . .
C5 N1 Zn1 121.7(2) . .
C9 N2 C12 122.1(3) . .
C9 N2 C23 117.0(3) . .
C12 N2 C23 120.8(3) . .
C20 N3 C21 114.8(3) . .
C20 N3 Zn1 121.7(3) . 1_456
C21 N3 Zn1 121.6(3) . 1_456
C29 O1 Zn1 108.4(3) . .
C42 O3 Zn1 106.3(3) . 1_565
C33 O5 C36 118.8(3) . .
O3 Zn1 O1 136.51(12) 1_545 .
O3 Zn1 N1 111.43(11) 1_545 .
O1 Zn1 N1 97.12(12) . .
O3 Zn1 N3 96.48(13) 1_545 1_654
O1 Zn1 N3 106.87(12) . 1_654
N1 Zn1 N3 105.65(12) . 1_654

loop_
_geom_bond_atom_site_label_1
_geom_bond_atom_site_label_2
_geom_bond_distance
_geom_bond_site_symmetry_2
C1 N1 1.332(4) .
C1 C2 1.371(4) .
C1 H1 0.9300 .
C2 C3 1.390(4) .
C2 H2 0.9300 .
C3 C4 1.398(4) .
C3 C6 1.456(4) .
C4 C5 1.375(4) .
C4 H4 0.9300 .
C5 N1 1.344(4) .
C5 H5 0.9300 .
C6 C7 1.372(4) .
C6 C11 1.382(4) .
C7 C8 1.391(4) .
C7 H7 0.9300 .
C8 C9 1.378(4) .
C8 H8 0.9300 .
C9 C10 1.353(4) .
C9 N2 1.427(4) .
C10 C11 1.392(4) .
C10 H10 0.9300 .
C11 H11 0.9300 .
C12 C17 1.355(5) .
C12 C13 1.396(4) .
C12 N2 1.409(4) .
C13 C14 1.376(4) .
C13 H13 0.9300 .
C14 C15 1.385(4) .
C14 H14 0.9300 .
C15 C16 1.376(4) .
C15 C18 1.461(5) .
C16 C17 1.372(5) .
C16 H16 0.9300 .
C17 H17 0.9300 .
C18 C19 1.381(5) .
C18 C22 1.371(5) .
C19 C20 1.355(5) .
C19 H19 0.9300 .
C20 N3 1.300(4) .
C20 H20 0.9300 .
C21 N3 1.338(5) .
C21 C22 1.389(5) .
C21 H21 0.9300 .
C22 H22 0.9300 .
C23 C28 1.356(4) .
C23 C24 1.360(5) .
C23 N2 1.433(4) .
C24 C25 1.397(5) .
C24 H24 0.9300 .
C25 C26 1.355(5) .
C25 H25 0.9300 .
C26 C27 1.394(4) .
C26 C26 1.462(6) 2_576
C27 C28 1.390(4) .
C27 H27 0.9300 .
C28 H28 0.9300 .
C29 O2 1.224(5) .
C29 O1 1.264(5) .
C29 C30 1.517(5) .
C30 C35 1.379(5) .
C30 C31 1.418(5) .
C31 C32 1.372(5) .
C31 H31 0.9300 .
C32 C33 1.370(5) .
C32 H32 0.9300 .
C33 C34 1.368(5) .
C33 O5 1.388(5) .
C34 C35 1.374(5) .
C34 H34 0.9300 .
C35 H35 0.9300 .
C36 C41 1.364(5) .
C36 C37 1.389(5) .
C36 O5 1.413(4) .
C37 C38 1.368(5) .
C37 H37 0.9300 .
C38 C39 1.375(5) .
C38 H38 0.9300 .
C39 C40 1.393(5) .
C39 C42 1.513(5) .
C40 C41 1.369(5) .
C40 H40 0.9300 .
C41 H41 0.9300 .
C42 O4 1.236(4) .
C42 O3 1.247(4) .
N1 Zn1 2.052(3) .
N3 Zn1 2.051(3) 1_456
O1 Zn1 1.956(3) .
O3 Zn1 1.961(3) 1_565
Zn1 O3 1.961(3) 1_545
Zn1 N3 2.051(3) 1_654

loop_
_platon_squeeze_void_nr
_platon_squeeze_void_average_x
_platon_squeeze_void_average_y
_platon_squeeze_void_average_z
_platon_squeeze_void_volume
_platon_squeeze_void_count_electrons
_platon_squeeze_void_content
1 -0.015 0.003 0.000 1176 289 ' '
